data_4065280
loop_
_publ_author_name
'Breit, Nora C.'
'Ancelet, Travis'
'Quail, J. Wilson'
'Schatte, Gabriele'
'M\"uller, Jens'

_publ_section_title
;
 Synthesis of Intramolecularly Coordinated Aluminum and Gallium Compounds
 for the Preparation of [1]Ferrocenophanes
;
_journal_issue 22
_journal_name_full Organometallics
_journal_page_first 6150
_journal_paper_doi 10.1021/om200680d
_journal_volume 30
_journal_year 2011
_chemical_formula_moiety 'C12 H22 Al Br2 N Si2'
_chemical_formula_sum 'C12 H22 Al Br2 N Si2'
_chemical_formula_weight 423.29
_chemical_name_systematic
; 
 ? 
;
_space_group_IT_number 19
_symmetry_cell_setting orthorhombic
_symmetry_space_group_name_Hall 'P 2ac 2ab'
_symmetry_space_group_name_H-M 'P 21 21 21'
_atom_sites_solution_hydrogens geom
_atom_sites_solution_primary direct
_atom_sites_solution_secondary difmap
_cell_angle_alpha 90.00
_cell_angle_beta 90.00
_cell_angle_gamma 90.00
_cell_formula_units_Z 4
_cell_length_a 8.3242(6)
_cell_length_b 15.0855(9)
_cell_length_c 15.2507(6)
_cell_measurement_reflns_used 8449
_cell_measurement_temperature 173(2)
_cell_measurement_theta_max 27.485
_cell_measurement_theta_min 0.998
_cell_volume 1915.10(19)
_computing_cell_refinement 'HKL Scalepack (Otwinowski & Minor 1997)'
_computing_data_collection 'Collect (Nonius BV, 1997-2000)'
_computing_data_reduction 'HKL Denzo and Scalepack (Otwinowski & Minor 1997)'
_computing_molecular_graphics 'Xtal3.7(Hall et al., 2000)'
_computing_publication_material 'SHELXL-97 (Sheldrick, 1997)'
_computing_structure_refinement 'SHELXL-97 (Sheldrick, 1997)'
_computing_structure_solution 'maXus(Mackay et al., 1999)'
_diffrn_ambient_temperature 173(2)
_diffrn_detector_area_resol_mean 9
_diffrn_measured_fraction_theta_full 0.998
_diffrn_measured_fraction_theta_max 0.998
_diffrn_measurement_device 'Nonius KappaCCD'
_diffrn_measurement_method '\f scans and \w scans with \k offsets'
_diffrn_radiation_monochromator 'horizonally mounted graphite crystal'
_diffrn_radiation_source 'fine-focus sealed tube'
_diffrn_radiation_type MoK\a
_diffrn_radiation_wavelength 0.71073
_diffrn_reflns_av_R_equivalents 0.1240
_diffrn_reflns_av_sigmaI/netI 0.0530
_diffrn_reflns_limit_h_max 10
_diffrn_reflns_limit_h_min -10
_diffrn_reflns_limit_k_max 18
_diffrn_reflns_limit_k_min -17
_diffrn_reflns_limit_l_max 18
_diffrn_reflns_limit_l_min -18
_diffrn_reflns_number 29183
_diffrn_reflns_theta_full 25.68
_diffrn_reflns_theta_max 25.68
_diffrn_reflns_theta_min 2.79
_diffrn_standards_decay_% 0
_diffrn_standards_interval_count 0
_diffrn_standards_interval_time 0
_diffrn_standards_number 0
_exptl_absorpt_coefficient_mu 4.390
_exptl_absorpt_correction_T_max 0.8103
_exptl_absorpt_correction_T_min 0.6209
_exptl_absorpt_correction_type multi-scan
_exptl_absorpt_process_details
;
The program Denzo-SMN (Otwinowski & Minor, 1997) uses a scaling
algorithm (Fox & Holmes, 1966) which effectively corrects for
absorption effects. High redundancy data were used in the scaling
program hence 'multi-scan' code word was used. No transmission
coefficients are available from the program (only scale factors
for each frame). The transmission factors in the experimental table
are calculated from the 'size' command in the SHELXL-97 input file.
Fox, G. C. & Holmes, K. C. (1966). Acta Cryst. 20, 886-891.
;
_exptl_crystal_colour colourless
_exptl_crystal_density_diffrn 1.468
_exptl_crystal_density_method 'not measured'
_exptl_crystal_description rod
_exptl_crystal_F_000 848
_exptl_crystal_size_max 0.12
_exptl_crystal_size_mid 0.05
_exptl_crystal_size_min 0.05
_refine_diff_density_max 0.766
_refine_diff_density_min -0.673
_refine_diff_density_rms 0.099
_refine_ls_abs_structure_details 'Flack H D (1983), Acta Cryst. A39, 876-881; 1534 Friedel Pairs'
_refine_ls_abs_structure_Flack 0.031(12)
_refine_ls_extinction_method none
_refine_ls_goodness_of_fit_ref 1.084
_refine_ls_hydrogen_treatment constr
_refine_ls_matrix_type full
_refine_ls_number_parameters 169
_refine_ls_number_reflns 3629
_refine_ls_number_restraints 0
_refine_ls_restrained_S_all 1.084
_refine_ls_R_factor_all 0.0536
_refine_ls_R_factor_gt 0.0441
_refine_ls_shift/su_max 0.000
_refine_ls_shift/su_mean 0.000
_refine_ls_structure_factor_coef Fsqd
_refine_ls_weighting_details 'calc w=1/[\s^2^(Fo^2^)+(0.0265P)^2^+3.9130P] where P=(Fo^2^+2Fc^2^)/3'
_refine_ls_weighting_scheme calc
_refine_ls_wR_factor_gt 0.0847
_refine_ls_wR_factor_ref 0.0877
_reflns_number_gt 3226
_reflns_number_total 3629
_reflns_threshold_expression >2\s(I)
_cod_data_source_file om200680d_si_002.cif
_cod_data_source_block 3Br
_cod_database_code 4065280

loop_
_symmetry_equiv_pos_as_xyz
'x, y, z'
'-x+1/2, -y, z+1/2'
'x+1/2, -y+1/2, -z'
'-x, y+1/2, -z+1/2'

loop_
_atom_site_label
_atom_site_type_symbol
_atom_site_fract_x
_atom_site_fract_y
_atom_site_fract_z
_atom_site_U_iso_or_equiv
_atom_site_adp_type
_atom_site_occupancy
_atom_site_symmetry_multiplicity
_atom_site_calc_flag
_atom_site_refinement_flags
Br1 Br 0.49080(7) 0.57769(4) 0.58802(4) 0.03366(16) Uani 1 1 d .
Br2 Br 0.72340(7) 0.67653(4) 0.41224(5) 0.03931(18) Uani 1 1 d .
Si1 Si 0.33677(16) 0.39574(8) 0.40927(12) 0.0201(3) Uani 1 1 d .
Si2 Si 0.59031(17) 0.46858(10) 0.26590(10) 0.0190(3) Uani 1 1 d .
Al1 Al 0.50701(17) 0.58870(9) 0.43928(8) 0.0121(3) Uani 1 1 d .
N1 N 0.3174(5) 0.6321(3) 0.3797(3) 0.0125(9) Uani 1 1 d .
C2 C 0.3138(5) 0.5601(3) 0.3277(3) 0.0097(10) Uani 1 1 d .
C3 C 0.2032(6) 0.5571(3) 0.2590(3) 0.0213(12) Uani 1 1 d .
H3 H 0.2002 0.5075 0.2206 0.026 Uiso 1 1 calc R
C4 C 0.0994(6) 0.6264(4) 0.2476(4) 0.0228(12) Uani 1 1 d .
H4 H 0.0239 0.6249 0.2009 0.027 Uiso 1 1 calc R
C5 C 0.1030(6) 0.6981(3) 0.3028(4) 0.0228(12) Uani 1 1 d .
H5 H 0.0298 0.7458 0.2953 0.027 Uiso 1 1 calc R
C6 C 0.2136(6) 0.6996(3) 0.3687(3) 0.0173(11) Uani 1 1 d .
H6 H 0.2176 0.7489 0.4073 0.021 Uiso 1 1 calc R
C7 C 0.4396(5) 0.4936(3) 0.3554(3) 0.0123(10) Uani 1 1 d .
C8 C 0.1793(7) 0.4349(4) 0.4877(4) 0.0354(15) Uani 1 1 d .
H8A H 0.2293 0.4719 0.5329 0.053 Uiso 1 1 calc R
H8B H 0.1276 0.3837 0.5153 0.053 Uiso 1 1 calc R
H8C H 0.0987 0.4697 0.4560 0.053 Uiso 1 1 calc R
C9 C 0.4873(8) 0.3268(5) 0.4681(5) 0.0505(19) Uani 1 1 d .
H9A H 0.4319 0.2810 0.5022 0.076 Uiso 1 1 calc R
H9B H 0.5503 0.3644 0.5076 0.076 Uiso 1 1 calc R
H9C H 0.5591 0.2986 0.4254 0.076 Uiso 1 1 calc R
C10 C 0.2250(8) 0.3234(4) 0.3300(4) 0.0357(15) Uani 1 1 d .
H10A H 0.1611 0.2798 0.3624 0.053 Uiso 1 1 calc R
H10B H 0.3018 0.2926 0.2920 0.053 Uiso 1 1 calc R
H10C H 0.1536 0.3601 0.2940 0.053 Uiso 1 1 calc R
C11 C 0.5270(8) 0.3804(4) 0.1864(4) 0.0400(17) Uani 1 1 d .
H11A H 0.6010 0.3797 0.1365 0.060 Uiso 1 1 calc R
H11B H 0.4179 0.3929 0.1656 0.060 Uiso 1 1 calc R
H11C H 0.5289 0.3226 0.2156 0.060 Uiso 1 1 calc R
C12 C 0.7821(7) 0.4324(5) 0.3176(4) 0.0382(16) Uani 1 1 d .
H12A H 0.8144 0.4757 0.3621 0.057 Uiso 1 1 calc R
H12B H 0.8659 0.4282 0.2726 0.057 Uiso 1 1 calc R
H12C H 0.7670 0.3743 0.3451 0.057 Uiso 1 1 calc R
C13 C 0.6254(7) 0.5692(4) 0.1982(4) 0.0305(14) Uani 1 1 d .
H13A H 0.7089 0.5569 0.1546 0.046 Uiso 1 1 calc R
H13B H 0.6602 0.6181 0.2361 0.046 Uiso 1 1 calc R
H13C H 0.5257 0.5857 0.1683 0.046 Uiso 1 1 calc R

loop_
_atom_site_aniso_label
_atom_site_aniso_U_11
_atom_site_aniso_U_22
_atom_site_aniso_U_33
_atom_site_aniso_U_23
_atom_site_aniso_U_13
_atom_site_aniso_U_12
Br1 0.0450(3) 0.0419(3) 0.0141(3) 0.0042(3) -0.0030(3) -0.0209(3)
Br2 0.0355(3) 0.0508(4) 0.0317(3) -0.0064(3) 0.0073(3) -0.0278(3)
Si1 0.0216(7) 0.0131(6) 0.0256(8) 0.0022(7) -0.0007(7) -0.0054(5)
Si2 0.0152(7) 0.0221(8) 0.0196(8) -0.0057(6) 0.0047(6) 0.0043(6)
Al1 0.0120(7) 0.0148(7) 0.0095(7) 0.0001(5) -0.0015(6) -0.0056(6)
N1 0.014(2) 0.013(2) 0.010(2) -0.0038(16) 0.0060(16) -0.0008(17)
C2 0.009(2) 0.010(2) 0.010(2) -0.0010(18) 0.0020(18) -0.0009(18)
C3 0.018(3) 0.021(3) 0.025(3) -0.009(2) -0.007(2) -0.001(2)
C4 0.015(3) 0.032(3) 0.022(3) 0.004(2) -0.007(2) 0.003(2)
C5 0.017(3) 0.020(3) 0.031(3) 0.008(2) 0.003(2) 0.010(2)
C6 0.021(3) 0.007(2) 0.024(3) -0.001(2) 0.006(2) 0.006(2)
C7 0.009(2) 0.010(2) 0.018(3) -0.002(2) -0.002(2) 0.0005(19)
C8 0.034(3) 0.041(4) 0.032(3) -0.010(3) 0.010(3) -0.017(3)
C9 0.043(4) 0.040(4) 0.069(5) 0.033(4) -0.014(4) -0.009(4)
C10 0.038(3) 0.023(3) 0.045(4) -0.008(3) 0.003(3) -0.016(3)
C11 0.041(4) 0.038(4) 0.041(4) -0.025(3) 0.014(3) -0.006(3)
C12 0.024(3) 0.050(4) 0.040(4) 0.003(3) 0.011(3) 0.014(3)
C13 0.032(3) 0.043(4) 0.017(3) 0.000(3) 0.007(2) -0.001(3)

loop_
_atom_type_symbol
_atom_type_description
_atom_type_scat_dispersion_real
_atom_type_scat_dispersion_imag
_atom_type_scat_source
C C 0.0033 0.0016 'International Tables Vol C Tables 4.2.6.8 and 6.1.1.4'
H H 0.0000 0.0000 'International Tables Vol C Tables 4.2.6.8 and 6.1.1.4'
Al Al 0.0645 0.0514 'International Tables Vol C Tables 4.2.6.8 and 6.1.1.4'
Br Br -0.2901 2.4595 'International Tables Vol C Tables 4.2.6.8 and 6.1.1.4'
N N 0.0061 0.0033 'International Tables Vol C Tables 4.2.6.8 and 6.1.1.4'
Si Si 0.0817 0.0704 'International Tables Vol C Tables 4.2.6.8 and 6.1.1.4'

loop_
_geom_angle_atom_site_label_1
_geom_angle_atom_site_label_2
_geom_angle_atom_site_label_3
_geom_angle
C9 Si1 C8 109.9(3)
C9 Si1 C10 108.7(3)
C8 Si1 C10 104.4(3)
C9 Si1 C7 109.9(3)
C8 Si1 C7 110.3(2)
C10 Si1 C7 113.5(3)
C13 Si2 C12 109.8(3)
C13 Si2 C11 105.3(3)
C12 Si2 C11 107.9(3)
C13 Si2 C7 110.0(2)
C12 Si2 C7 108.8(2)
C11 Si2 C7 114.9(3)
N1 Al1 C7 73.38(18)
N1 Al1 Br2 111.32(13)
C7 Al1 Br2 121.60(15)
N1 Al1 Br1 116.35(13)
C7 Al1 Br1 124.54(15)
Br2 Al1 Br1 105.66(6)
N1 Al1 C2 34.39(16)
C7 Al1 C2 39.13(17)
Br2 Al1 C2 120.75(12)
Br1 Al1 C2 131.16(13)
C2 N1 C6 121.5(4)
C2 N1 Al1 91.2(3)
C6 N1 Al1 146.9(4)
N1 C2 C3 118.9(4)
N1 C2 C7 110.9(4)
C3 C2 C7 130.2(4)
N1 C2 Al1 54.4(2)
C3 C2 Al1 171.2(4)
C7 C2 Al1 56.8(2)
C4 C3 C2 119.1(5)
C4 C3 H3 120.5
C2 C3 H3 120.5
C3 C4 C5 120.8(5)
C3 C4 H4 119.6
C5 C4 H4 119.6
C6 C5 C4 118.7(5)
C6 C5 H5 120.7
C4 C5 H5 120.7
N1 C6 C5 120.9(5)
N1 C6 H6 119.6
C5 C6 H6 119.6
C2 C7 Si2 113.0(3)
C2 C7 Si1 109.0(3)
Si2 C7 Si1 117.2(2)
C2 C7 Al1 84.1(3)
Si2 C7 Al1 114.7(2)
Si1 C7 Al1 114.1(3)
Si1 C8 H8A 109.5
Si1 C8 H8B 109.5
H8A C8 H8B 109.5
Si1 C8 H8C 109.5
H8A C8 H8C 109.5
H8B C8 H8C 109.5
Si1 C9 H9A 109.5
Si1 C9 H9B 109.5
H9A C9 H9B 109.5
Si1 C9 H9C 109.5
H9A C9 H9C 109.5
H9B C9 H9C 109.5
Si1 C10 H10A 109.5
Si1 C10 H10B 109.5
H10A C10 H10B 109.5
Si1 C10 H10C 109.5
H10A C10 H10C 109.5
H10B C10 H10C 109.5
Si2 C11 H11A 109.5
Si2 C11 H11B 109.5
H11A C11 H11B 109.5
Si2 C11 H11C 109.5
H11A C11 H11C 109.5
H11B C11 H11C 109.5
Si2 C12 H12A 109.5
Si2 C12 H12B 109.5
H12A C12 H12B 109.5
Si2 C12 H12C 109.5
H12A C12 H12C 109.5
H12B C12 H12C 109.5
Si2 C13 H13A 109.5
Si2 C13 H13B 109.5
H13A C13 H13B 109.5
Si2 C13 H13C 109.5
H13A C13 H13C 109.5
H13B C13 H13C 109.5

loop_
_geom_bond_atom_site_label_1
_geom_bond_atom_site_label_2
_geom_bond_distance
Br1 Al1 2.2784(14)
Br2 Al1 2.2738(15)
Si1 C9 1.859(6)
Si1 C8 1.870(6)
Si1 C10 1.876(6)
Si1 C7 1.893(5)
Si2 C13 1.859(6)
Si2 C12 1.862(6)
Si2 C11 1.875(6)
Si2 C7 1.893(5)
Al1 N1 1.936(4)
Al1 C7 2.002(5)
Al1 C2 2.381(5)
N1 C2 1.345(6)
N1 C6 1.345(6)
C2 C3 1.396(7)
C2 C7 1.510(6)
C3 C4 1.368(7)
C3 H3 0.9500
C4 C5 1.371(8)
C4 H4 0.9500
C5 C6 1.363(8)
C5 H5 0.9500
C6 H6 0.9500
C8 H8A 0.9800
C8 H8B 0.9800
C8 H8C 0.9800
C9 H9A 0.9800
C9 H9B 0.9800
C9 H9C 0.9800
C10 H10A 0.9800
C10 H10B 0.9800
C10 H10C 0.9800
C11 H11A 0.9800
C11 H11B 0.9800
C11 H11C 0.9800
C12 H12A 0.9800
C12 H12B 0.9800
C12 H12C 0.9800
C13 H13A 0.9800
C13 H13B 0.9800
C13 H13C 0.9800

loop_
_geom_torsion_atom_site_label_1
_geom_torsion_atom_site_label_2
_geom_torsion_atom_site_label_3
_geom_torsion_atom_site_label_4
_geom_torsion
C7 Al1 N1 C2 -4.4(3)
Br2 Al1 N1 C2 113.7(3)
Br1 Al1 N1 C2 -125.2(2)
C7 Al1 N1 C6 -177.3(7)
Br2 Al1 N1 C6 -59.3(6)
Br1 Al1 N1 C6 61.9(6)
C2 Al1 N1 C6 -172.9(8)
C6 N1 C2 C3 2.3(7)
Al1 N1 C2 C3 -173.2(4)
C6 N1 C2 C7 -178.5(4)
Al1 N1 C2 C7 6.0(4)
C6 N1 C2 Al1 175.5(5)
C7 Al1 C2 N1 173.3(4)
Br2 Al1 C2 N1 -83.1(3)
Br1 Al1 C2 N1 76.5(3)
N1 Al1 C2 C7 -173.3(4)
Br2 Al1 C2 C7 103.6(3)
Br1 Al1 C2 C7 -96.8(3)
N1 C2 C3 C4 -1.5(7)
C7 C2 C3 C4 179.5(5)
C2 C3 C4 C5 -0.1(8)
C3 C4 C5 C6 0.9(8)
C2 N1 C6 C5 -1.5(7)
Al1 N1 C6 C5 170.2(5)
C4 C5 C6 N1 -0.1(8)
N1 C2 C7 Si2 -120.2(4)
C3 C2 C7 Si2 58.9(6)
Al1 C2 C7 Si2 -114.3(3)
N1 C2 C7 Si1 107.7(4)
C3 C2 C7 Si1 -73.3(6)
Al1 C2 C7 Si1 113.5(3)
N1 C2 C7 Al1 -5.8(4)
C3 C2 C7 Al1 173.2(5)
C13 Si2 C7 C2 33.4(4)
C12 Si2 C7 C2 153.7(4)
C11 Si2 C7 C2 -85.2(4)
C13 Si2 C7 Si1 161.4(3)
C12 Si2 C7 Si1 -78.3(4)
C11 Si2 C7 Si1 42.8(4)
C13 Si2 C7 Al1 -60.7(3)
C12 Si2 C7 Al1 59.6(3)
C11 Si2 C7 Al1 -179.4(3)
C9 Si1 C7 C2 -166.1(4)
C8 Si1 C7 C2 -44.7(4)
C10 Si1 C7 C2 72.0(4)
C9 Si1 C7 Si2 64.0(4)
C8 Si1 C7 Si2 -174.6(3)
C10 Si1 C7 Si2 -57.9(4)
C9 Si1 C7 Al1 -74.1(4)
C8 Si1 C7 Al1 47.3(3)
C10 Si1 C7 Al1 164.0(3)
N1 Al1 C7 C2 3.9(3)
Br2 Al1 C7 C2 -101.2(3)
Br1 Al1 C7 C2 114.8(2)
N1 Al1 C7 Si2 116.5(3)
Br2 Al1 C7 Si2 11.3(3)
Br1 Al1 C7 Si2 -132.57(19)
C2 Al1 C7 Si2 112.6(4)
N1 Al1 C7 Si1 -104.3(3)
Br2 Al1 C7 Si1 150.54(16)
Br1 Al1 C7 Si1 6.6(3)
C2 Al1 C7 Si1 -108.2(4)
